data_7707228
loop_
_publ_author_name
'Faria, Erica N.'
'Jupp, Andrew R.'
'Goicoechea, Jose M.'

_publ_section_title
;
 Novel primary phosphinecarboxamides derived from diamines.
;
_journal_issue 20
_journal_name_full 'Dalton transactions (Cambridge, England : 2003)'
_journal_page_first 6991
_journal_page_last 6996
_journal_paper_doi 10.1039/d1dt01198g
_journal_volume 50
_journal_year 2021
_chemical_formula_moiety 'C H5 N2 O P, 0.5(C12 H24 O6)'
_chemical_formula_sum 'C7 H17 N2 O4 P'
_chemical_formula_weight 224.19
_chemical_name_systematic
;
 PH2C(O)NHNH2*0.5(18-crown-6)
;
_space_group_crystal_system monoclinic
_space_group_IT_number 14
_space_group_name_Hall '-P 2ybc'
_space_group_name_H-M_alt 'P 1 21/c 1'
_atom_sites_solution_hydrogens mixed
_audit_creation_method SHELXL-2018/1
_audit_update_record
;
2021-04-12 deposited with the CCDC.	2021-04-27 downloaded from the CCDC.
;
_cell_angle_alpha 90
_cell_angle_beta 109.5020(10)
_cell_angle_gamma 90
_cell_formula_units_Z 8
_cell_length_a 13.9885(2)
_cell_length_b 11.78140(10)
_cell_length_c 14.7581(2)
_cell_measurement_reflns_used 15106
_cell_measurement_temperature 150(2)
_cell_measurement_theta_max 76.1570
_cell_measurement_theta_min 4.8930
_cell_volume 2292.66(5)
_computing_cell_refinement 'CrysAlisPro 1.171.38.43b (Rigaku OD, 2015)'
_computing_data_collection 'CrysAlisPro 1.171.38.43b (Rigaku OD, 2015)'
_computing_data_reduction 'CrysAlisPro 1.171.38.43b (Rigaku OD, 2015)'
_computing_structure_refinement 'SHELXL-2018/1 (Sheldrick, 2018)'
_computing_structure_solution 'SHELXS-97 (Sheldrick, 1990)'
_diffrn_ambient_temperature 150(2)
_diffrn_detector 'CCD plate'
_diffrn_detector_area_resol_mean 10.4102
_diffrn_measured_fraction_theta_full 0.999
_diffrn_measured_fraction_theta_max 0.994
_diffrn_measurement_device 'four-circle diffractometer'
_diffrn_measurement_device_type 'SuperNova, Dual, Cu at zero, Atlas'
_diffrn_measurement_method '\w scans'
_diffrn_radiation_type CuK\a
_diffrn_radiation_wavelength 1.54184
_diffrn_reflns_av_R_equivalents 0.0152
_diffrn_reflns_av_unetI/netI 0.0110
_diffrn_reflns_Laue_measured_fraction_full 0.999
_diffrn_reflns_Laue_measured_fraction_max 0.994
_diffrn_reflns_limit_h_max 17
_diffrn_reflns_limit_h_min -17
_diffrn_reflns_limit_k_max 14
_diffrn_reflns_limit_k_min -14
_diffrn_reflns_limit_l_max 14
_diffrn_reflns_limit_l_min -18
_diffrn_reflns_number 22090
_diffrn_reflns_point_group_measured_fraction_full 0.999
_diffrn_reflns_point_group_measured_fraction_max 0.994
_diffrn_reflns_theta_full 67.684
_diffrn_reflns_theta_max 76.017
_diffrn_reflns_theta_min 4.919
_diffrn_source 'micro-focus sealed X-ray tube'
_diffrn_source_type 'SuperNova (Cu) X-ray Source'
_exptl_absorpt_coefficient_mu 2.122
_exptl_absorpt_correction_T_max 1.00000
_exptl_absorpt_correction_T_min 0.72563
_exptl_absorpt_correction_type multi-scan
_exptl_absorpt_process_details
;
CrysAlisPro 1.171.38.43b (Rigaku Oxford Diffraction, 2015)
Empirical absorption correction using spherical harmonics,
 implemented in SCALE3 ABSPACK scaling algorithm.
;
_exptl_crystal_colour colourless
_exptl_crystal_density_diffrn 1.299
_exptl_crystal_description block
_exptl_crystal_F_000 960
_exptl_crystal_size_max 0.220
_exptl_crystal_size_mid 0.140
_exptl_crystal_size_min 0.120
_refine_diff_density_max 2.062
_refine_diff_density_min -1.113
_refine_diff_density_rms 0.069
_refine_ls_extinction_method none
_refine_ls_goodness_of_fit_ref 1.038
_refine_ls_hydrogen_treatment mixed
_refine_ls_matrix_type full
_refine_ls_number_parameters 293
_refine_ls_number_reflns 4757
_refine_ls_number_restraints 6
_refine_ls_restrained_S_all 1.040
_refine_ls_R_factor_all 0.0566
_refine_ls_R_factor_gt 0.0551
_refine_ls_shift/su_max 0.000
_refine_ls_shift/su_mean 0.000
_refine_ls_structure_factor_coef Fsqd
_refine_ls_weighting_details 'w=1/[\s^2^(Fo^2^)+(0.0535P)^2^+3.5724P] where P=(Fo^2^+2Fc^2^)/3'
_refine_ls_weighting_scheme calc
_refine_ls_wR_factor_gt 0.1317
_refine_ls_wR_factor_ref 0.1329
_reflns_Friedel_coverage 0.000
_reflns_number_gt 4570
_reflns_number_total 4757
_reflns_threshold_expression 'I > 2\s(I)'
_cod_data_source_file d1dt01198g2.cif
_cod_data_source_block EF360B
_cod_depositor_comments 'Adding full bibliography for 7707227--7707230.cif.'
_cod_original_sg_symbol_H-M 'P 21/c'
_cod_database_code 7707228
_shelx_shelxl_version_number 2018/1
_shelx_space_group_comment
;
The symmetry employed for this shelxl refinement is uniquely defined
by the following loop, which should always be used as a source of
symmetry information in preference to the above space-group names.
They are only intended as comments.
;
_shelx_estimated_absorpt_t_min 0.652
_shelx_estimated_absorpt_t_max 0.785

loop_
_space_group_symop_operation_xyz
'x, y, z'
'-x, y+1/2, -z+1/2'
'-x, -y, -z'
'x, -y-1/2, z-1/2'

loop_
_atom_site_label
_atom_site_type_symbol
_atom_site_fract_x
_atom_site_fract_y
_atom_site_fract_z
_atom_site_U_iso_or_equiv
_atom_site_adp_type
_atom_site_occupancy
_atom_site_site_symmetry_order
_atom_site_calc_flag
_atom_site_refinement_flags_posn
_atom_site_refinement_flags_adp
_atom_site_refinement_flags_occupancy
_atom_site_disorder_assembly
_atom_site_disorder_group
P1 P 0.05981(5) 0.41861(6) 0.22724(5) 0.03939(18) Uani 1 1 d D . . . .
H1 H -0.0359(9) 0.407(3) 0.187(2) 0.080(12) Uiso 1 1 d D . . . .
H2 H 0.052(2) 0.465(3) 0.1454(13) 0.064(10) Uiso 1 1 d D . . . .
C1 C 0.05157(16) 0.5608(2) 0.28123(15) 0.0272(4) Uani 1 1 d . . . . .
O1 O 0.09201(17) 0.64500(17) 0.26181(14) 0.0497(5) Uani 1 1 d . . . . .
N1 N 0.00548(14) 0.56012(16) 0.34766(12) 0.0243(4) Uani 1 1 d . . . . .
H3 H 0.009(2) 0.621(3) 0.383(2) 0.037(7) Uiso 1 1 d . . . . .
N2 N -0.02043(15) 0.45499(17) 0.37790(13) 0.0264(4) Uani 1 1 d . . . . .
H4 H 0.025(2) 0.438(2) 0.432(2) 0.033(7) Uiso 1 1 d . . . . .
H5 H -0.076(2) 0.460(3) 0.390(2) 0.041(8) Uiso 1 1 d . . . . .
P21 P 0.31014(4) 0.48330(6) 0.20519(4) 0.03787(18) Uani 1 1 d D . . . .
H21 H 0.293(2) 0.5875(11) 0.1859(19) 0.057(9) Uiso 1 1 d D . . . .
H22 H 0.314(2) 0.509(2) 0.2916(10) 0.050(9) Uiso 1 1 d D . . . .
C21 C 0.44979(16) 0.49607(18) 0.23339(15) 0.0250(4) Uani 1 1 d . . . . .
O21 O 0.51005(13) 0.48473(17) 0.31455(12) 0.0401(4) Uani 1 1 d . . . . .
N21 N 0.47760(14) 0.51295(18) 0.15614(13) 0.0297(4) Uani 1 1 d . . . . .
H23 H 0.542(2) 0.513(2) 0.163(2) 0.037(7) Uiso 1 1 d . . . . .
N22 N 0.40260(15) 0.51414(19) 0.06452(13) 0.0302(4) Uani 1 1 d . . . . .
H24 H 0.411(2) 0.576(3) 0.033(2) 0.043(8) Uiso 1 1 d . . . . .
H25 H 0.410(2) 0.451(3) 0.032(2) 0.036(7) Uiso 1 1 d . . . . .
O101 O 0.18987(11) 0.61884(12) 0.55453(11) 0.0253(3) Uani 1 1 d . . . . .
O102 O 0.17328(11) 0.37953(12) 0.52639(11) 0.0273(3) Uani 1 1 d . . . . .
O103 O -0.00521(11) 0.25283(12) 0.51846(10) 0.0243(3) Uani 1 1 d . . . . .
C101 C 0.18358(16) 0.73075(18) 0.51655(16) 0.0269(4) Uani 1 1 d . . . . .
H10A H 0.168790 0.727490 0.446154 0.032 Uiso 1 1 calc R U . . .
H10B H 0.248977 0.770612 0.545773 0.032 Uiso 1 1 calc R U . . .
C102 C 0.26389(15) 0.5517(2) 0.53293(16) 0.0274(4) Uani 1 1 d . . . . .
H10C H 0.331423 0.587842 0.559634 0.033 Uiso 1 1 calc R U . . .
H10D H 0.246856 0.545168 0.462422 0.033 Uiso 1 1 calc R U . . .
C103 C 0.26576(15) 0.43631(19) 0.57629(16) 0.0279(5) Uani 1 1 d . . . . .
H10E H 0.323899 0.392151 0.571034 0.033 Uiso 1 1 calc R U . . .
H10F H 0.273527 0.443524 0.645219 0.033 Uiso 1 1 calc R U . . .
C104 C 0.17354(16) 0.26413(18) 0.55485(16) 0.0268(4) Uani 1 1 d . . . . .
H10G H 0.178550 0.260049 0.623285 0.032 Uiso 1 1 calc R U . . .
H10H H 0.232765 0.224283 0.547364 0.032 Uiso 1 1 calc R U . . .
C105 C 0.07727(17) 0.20838(18) 0.49328(15) 0.0264(4) Uani 1 1 d . . . . .
H10I H 0.066452 0.223479 0.424575 0.032 Uiso 1 1 calc R U . . .
H10J H 0.081886 0.125235 0.503542 0.032 Uiso 1 1 calc R U . . .
C106 C -0.10043(16) 0.20637(18) 0.46135(16) 0.0276(4) Uani 1 1 d . . . . .
H10K H -0.103253 0.124693 0.476015 0.033 Uiso 1 1 calc R U . . .
H10L H -0.109011 0.214117 0.392281 0.033 Uiso 1 1 calc R U . . .
O201 O 0.60251(11) 0.30225(14) 0.07847(11) 0.0306(3) Uani 1 1 d . . . . .
O202 O 0.69016(11) 0.51344(13) 0.16082(11) 0.0273(3) Uani 1 1 d . . . . .
O203 O 0.60616(11) 0.70730(13) 0.04512(11) 0.0305(3) Uani 1 1 d . . . . .
C201 C 0.53704(18) 0.2082(2) 0.07165(19) 0.0357(5) Uani 1 1 d . . . . .
H20A H 0.499966 0.217503 0.117774 0.043 Uiso 1 1 calc R U . . .
H20B H 0.577349 0.137438 0.087937 0.043 Uiso 1 1 calc R U . . .
C202 C 0.67761(17) 0.3122(2) 0.17126(16) 0.0333(5) Uani 1 1 d . . . . .
H20C H 0.717785 0.241367 0.187606 0.040 Uiso 1 1 calc R U . . .
H20D H 0.644688 0.324946 0.220273 0.040 Uiso 1 1 calc R U . . .
C203 C 0.74535(16) 0.4098(2) 0.17039(16) 0.0316(5) Uani 1 1 d . . . . .
H20E H 0.803959 0.410726 0.230862 0.038 Uiso 1 1 calc R U . . .
H20F H 0.771447 0.401525 0.116097 0.038 Uiso 1 1 calc R U . . .
C204 C 0.74786(16) 0.6093(2) 0.15141(17) 0.0328(5) Uani 1 1 d . . . . .
H20G H 0.771675 0.598740 0.095891 0.039 Uiso 1 1 calc R U . . .
H20H H 0.807980 0.617860 0.210032 0.039 Uiso 1 1 calc R U . . .
C205 C 0.68317(18) 0.7131(2) 0.13688(17) 0.0360(5) Uani 1 1 d . . . . .
H20I H 0.651896 0.718094 0.187845 0.043 Uiso 1 1 calc R U . . .
H20J H 0.725230 0.781684 0.140669 0.043 Uiso 1 1 calc R U . . .
C206 C 0.53684(18) 0.7994(2) 0.02857(19) 0.0350(5) Uani 1 1 d . . . . .
H20K H 0.574169 0.872237 0.037156 0.042 Uiso 1 1 calc R U . . .
H20L H 0.500058 0.796736 0.075372 0.042 Uiso 1 1 calc R U . . .

loop_
_atom_site_aniso_label
_atom_site_aniso_U_11
_atom_site_aniso_U_22
_atom_site_aniso_U_33
_atom_site_aniso_U_23
_atom_site_aniso_U_13
_atom_site_aniso_U_12
P1 0.0392(4) 0.0462(4) 0.0406(4) -0.0136(3) 0.0237(3) -0.0055(3)
C1 0.0272(10) 0.0360(11) 0.0183(9) 0.0009(8) 0.0074(8) -0.0025(9)
O1 0.0745(14) 0.0454(11) 0.0396(10) 0.0007(8) 0.0329(10) -0.0194(10)
N1 0.0292(9) 0.0252(9) 0.0201(8) -0.0001(7) 0.0102(7) 0.0008(7)
N2 0.0254(9) 0.0332(10) 0.0223(9) 0.0011(7) 0.0101(8) -0.0051(8)
P21 0.0216(3) 0.0613(4) 0.0315(3) -0.0031(3) 0.0100(2) -0.0065(3)
C21 0.0204(10) 0.0268(10) 0.0265(10) -0.0005(8) 0.0061(8) 0.0008(8)
O21 0.0281(8) 0.0617(12) 0.0257(8) 0.0059(8) 0.0027(7) 0.0025(8)
N21 0.0190(9) 0.0452(11) 0.0254(9) -0.0003(8) 0.0082(7) -0.0002(8)
N22 0.0284(10) 0.0399(11) 0.0217(9) -0.0008(8) 0.0075(7) 0.0002(8)
O101 0.0225(7) 0.0280(8) 0.0287(7) 0.0039(6) 0.0129(6) -0.0012(6)
O102 0.0191(7) 0.0252(7) 0.0328(8) 0.0050(6) 0.0023(6) 0.0016(6)
O103 0.0255(7) 0.0249(7) 0.0243(7) -0.0051(6) 0.0107(6) -0.0013(6)
C101 0.0266(10) 0.0268(10) 0.0288(10) -0.0002(8) 0.0112(8) -0.0082(8)
C102 0.0167(9) 0.0361(12) 0.0306(11) 0.0016(9) 0.0095(8) -0.0021(8)
C103 0.0160(9) 0.0355(12) 0.0292(11) 0.0034(9) 0.0037(8) 0.0024(8)
C104 0.0283(10) 0.0247(10) 0.0280(10) 0.0049(8) 0.0100(8) 0.0076(8)
C105 0.0332(11) 0.0224(10) 0.0275(10) -0.0004(8) 0.0155(9) 0.0041(8)
C106 0.0308(11) 0.0243(10) 0.0277(10) -0.0053(8) 0.0098(9) -0.0067(8)
O201 0.0254(8) 0.0341(8) 0.0288(8) 0.0074(6) 0.0044(6) -0.0011(6)
O202 0.0154(7) 0.0384(9) 0.0282(7) -0.0020(6) 0.0073(6) 0.0008(6)
O203 0.0246(7) 0.0316(8) 0.0318(8) -0.0084(6) 0.0048(6) 0.0002(6)
C201 0.0310(12) 0.0301(12) 0.0455(14) 0.0091(10) 0.0124(10) 0.0010(9)
C202 0.0271(11) 0.0409(13) 0.0281(11) 0.0104(9) 0.0042(9) 0.0091(9)
C203 0.0184(10) 0.0459(13) 0.0273(11) -0.0005(9) 0.0036(8) 0.0071(9)
C204 0.0190(10) 0.0445(13) 0.0316(11) -0.0059(10) 0.0042(8) -0.0076(9)
C205 0.0291(11) 0.0395(13) 0.0346(12) -0.0127(10) 0.0041(10) -0.0101(10)
C206 0.0321(12) 0.0273(11) 0.0468(14) -0.0048(10) 0.0147(10) -0.0003(9)

loop_
_atom_type_symbol
_atom_type_description
_atom_type_scat_dispersion_real
_atom_type_scat_dispersion_imag
_atom_type_scat_source
C C 0.0181 0.0091 'International Tables Vol C Tables 4.2.6.8 and 6.1.1.4'
N N 0.0311 0.0180 'International Tables Vol C Tables 4.2.6.8 and 6.1.1.4'
O O 0.0492 0.0322 'International Tables Vol C Tables 4.2.6.8 and 6.1.1.4'
P P 0.2955 0.4335 'International Tables Vol C Tables 4.2.6.8 and 6.1.1.4'
H H 0.0000 0.0000 'International Tables Vol C Tables 4.2.6.8 and 6.1.1.4'

loop_
_geom_angle_atom_site_label_1
_geom_angle_atom_site_label_2
_geom_angle_atom_site_label_3
_geom_angle
_geom_angle_site_symmetry_1
_geom_angle_site_symmetry_3
_geom_angle_publ_flag
C1 P1 H1 95.3(18) . . ?
C1 P1 H2 91.3(16) . . ?
H1 P1 H2 82.1(11) . . ?
O1 C1 N1 123.3(2) . . ?
O1 C1 P1 121.77(17) . . ?
N1 C1 P1 114.73(16) . . ?
C1 N1 N2 118.38(18) . . ?
C1 N1 H3 119.2(19) . . ?
N2 N1 H3 119.8(19) . . ?
N1 N2 H4 107.9(19) . . ?
N1 N2 H5 111(2) . . ?
H4 N2 H5 106(3) . . ?
C21 P21 H21 94.6(15) . . ?
C21 P21 H22 93.6(14) . . ?
H21 P21 H22 86.6(11) . . ?
O21 C21 N21 123.4(2) . . ?
O21 C21 P21 122.68(17) . . ?
N21 C21 P21 113.80(16) . . ?
C21 N21 N22 119.00(18) . . ?
C21 N21 H23 119.0(19) . . ?
N22 N21 H23 121.4(19) . . ?
N21 N22 H24 109(2) . . ?
N21 N22 H25 108.9(18) . . ?
H24 N22 H25 109(3) . . ?
C102 O101 C101 112.39(16) . . ?
C104 O102 C103 112.58(16) . . ?
C105 O103 C106 112.49(16) . . ?
O101 C101 C106 108.75(17) . 3_566 ?
O101 C101 H10A 109.9 . . ?
C106 C101 H10A 109.9 3_566 . ?
O101 C101 H10B 109.9 . . ?
C106 C101 H10B 109.9 3_566 . ?
H10A C101 H10B 108.3 . . ?
O101 C102 C103 108.61(16) . . ?
O101 C102 H10C 110.0 . . ?
C103 C102 H10C 110.0 . . ?
O101 C102 H10D 110.0 . . ?
C103 C102 H10D 110.0 . . ?
H10C C102 H10D 108.3 . . ?
O102 C103 C102 108.78(16) . . ?
O102 C103 H10E 109.9 . . ?
C102 C103 H10E 109.9 . . ?
O102 C103 H10F 109.9 . . ?
C102 C103 H10F 109.9 . . ?
H10E C103 H10F 108.3 . . ?
O102 C104 C105 109.03(17) . . ?
O102 C104 H10G 109.9 . . ?
C105 C104 H10G 109.9 . . ?
O102 C104 H10H 109.9 . . ?
C105 C104 H10H 109.9 . . ?
H10G C104 H10H 108.3 . . ?
O103 C105 C104 108.79(16) . . ?
O103 C105 H10I 109.9 . . ?
C104 C105 H10I 109.9 . . ?
O103 C105 H10J 109.9 . . ?
C104 C105 H10J 109.9 . . ?
H10I C105 H10J 108.3 . . ?
O103 C106 C101 108.67(16) . 3_566 ?
O103 C106 H10K 110.0 . . ?
C101 C106 H10K 110.0 3_566 . ?
O103 C106 H10L 110.0 . . ?
C101 C106 H10L 110.0 3_566 . ?
H10K C106 H10L 108.3 . . ?
C201 O201 C202 112.54(17) . . ?
C204 O202 C203 112.56(16) . . ?
C206 O203 C205 112.52(18) . . ?
O201 C201 C206 109.45(19) . 3_665 ?
O201 C201 H20A 109.8 . . ?
C206 C201 H20A 109.8 3_665 . ?
O201 C201 H20B 109.8 . . ?
C206 C201 H20B 109.8 3_665 . ?
H20A C201 H20B 108.2 . . ?
O201 C202 C203 108.75(18) . . ?
O201 C202 H20C 109.9 . . ?
C203 C202 H20C 109.9 . . ?
O201 C202 H20D 109.9 . . ?
C203 C202 H20D 109.9 . . ?
H20C C202 H20D 108.3 . . ?
O202 C203 C202 109.63(17) . . ?
O202 C203 H20E 109.7 . . ?
C202 C203 H20E 109.7 . . ?
O202 C203 H20F 109.7 . . ?
C202 C203 H20F 109.7 . . ?
H20E C203 H20F 108.2 . . ?
O202 C204 C205 109.14(18) . . ?
O202 C204 H20G 109.9 . . ?
C205 C204 H20G 109.9 . . ?
O202 C204 H20H 109.9 . . ?
C205 C204 H20H 109.9 . . ?
H20G C204 H20H 108.3 . . ?
O203 C205 C204 109.09(18) . . ?
O203 C205 H20I 109.9 . . ?
C204 C205 H20I 109.9 . . ?
O203 C205 H20J 109.9 . . ?
C204 C205 H20J 109.9 . . ?
H20I C205 H20J 108.3 . . ?
O203 C206 C201 109.27(19) . 3_665 ?
O203 C206 H20K 109.8 . . ?
C201 C206 H20K 109.8 3_665 . ?
O203 C206 H20L 109.8 . . ?
C201 C206 H20L 109.8 3_665 . ?
H20K C206 H20L 108.3 . . ?

loop_
_geom_bond_atom_site_label_1
_geom_bond_atom_site_label_2
_geom_bond_distance
_geom_bond_site_symmetry_2
_geom_bond_publ_flag
P1 C1 1.875(2) . ?
P1 H1 1.278(10) . ?
P1 H2 1.298(10) . ?
C1 O1 1.223(3) . ?
C1 N1 1.341(3) . ?
N1 N2 1.405(3) . ?
N1 H3 0.88(3) . ?
N2 H4 0.87(3) . ?
N2 H5 0.85(3) . ?
P21 C21 1.863(2) . ?
P21 H21 1.265(10) . ?
P21 H22 1.293(10) . ?
C21 O21 1.220(3) . ?
C21 N21 1.337(3) . ?
N21 N22 1.408(3) . ?
N21 H23 0.87(3) . ?
N22 H24 0.90(3) . ?
N22 H25 0.91(3) . ?
O101 C102 1.421(3) . ?
O101 C101 1.424(3) . ?
O102 C104 1.423(2) . ?
O102 C103 1.424(3) . ?
O103 C105 1.425(2) . ?
O103 C106 1.426(2) . ?
C101 C106 1.504(3) 3_566 ?
C101 H10A 0.9900 . ?
C101 H10B 0.9900 . ?
C102 C103 1.499(3) . ?
C102 H10C 0.9900 . ?
C102 H10D 0.9900 . ?
C103 H10E 0.9900 . ?
C103 H10F 0.9900 . ?
C104 C105 1.501(3) . ?
C104 H10G 0.9900 . ?
C104 H10H 0.9900 . ?
C105 H10I 0.9900 . ?
C105 H10J 0.9900 . ?
C106 H10K 0.9900 . ?
C106 H10L 0.9900 . ?
O201 C201 1.420(3) . ?
O201 C202 1.426(3) . ?
O202 C204 1.422(3) . ?
O202 C203 1.426(3) . ?
O203 C206 1.421(3) . ?
O203 C205 1.423(3) . ?
C201 C206 1.498(4) 3_665 ?
C201 H20A 0.9900 . ?
C201 H20B 0.9900 . ?
C202 C203 1.493(3) . ?
C202 H20C 0.9900 . ?
C202 H20D 0.9900 . ?
C203 H20E 0.9900 . ?
C203 H20F 0.9900 . ?
C204 C205 1.493(3) . ?
C204 H20G 0.9900 . ?
C204 H20H 0.9900 . ?
C205 H20I 0.9900 . ?
C205 H20J 0.9900 . ?
C206 H20K 0.9900 . ?
C206 H20L 0.9900 . ?

loop_
_geom_hbond_atom_site_label_D
_geom_hbond_atom_site_label_H
_geom_hbond_atom_site_label_A
_geom_hbond_distance_DH
_geom_hbond_distance_HA
_geom_hbond_distance_DA
_geom_hbond_angle_DHA
_geom_hbond_site_symmetry_A
_geom_hbond_publ_flag
N2 H4 O102 0.87(3) 2.18(3) 2.995(2) 156(3) . yes
N2 H4 O103 0.87(3) 2.63(3) 3.119(2) 117(2) . yes
N21 H23 O202 0.87(3) 2.08(3) 2.951(2) 173(3) . yes
N1 H3 O103 0.88(3) 2.09(3) 2.961(2) 170(3) 3_566 yes
N2 H5 O101 0.85(3) 2.23(3) 2.991(2) 149(3) 3_566 yes
N22 H24 O201 0.90(3) 2.14(3) 3.006(3) 162(3) 3_665 yes
N22 H25 O203 0.91(3) 2.15(3) 3.051(3) 167(3) 3_665 yes
C102 H10C O21 0.99 2.52 3.240(3) 129.5 3_666 yes
C106 H10L O1 0.99 2.50 3.412(3) 153.0 2_545 yes
